data_1005051
loop_
_publ_author_name
'Niewa, R'
'DiSalvo, F J'

_publ_section_title
;
Breaking up chains: the nitridocuprates(I) Ba (Cu N), Ba16 ((Cu
N)8)(Cu2 N3) (Cu3 N4) and Ca4 Ba (Cu N2)2
;
_journal_coden_ASTM JALCEU
_journal_name_full 'Journal of Alloys Compd.'
_journal_page_first 153
_journal_page_last 160
_journal_paper_doi 10.1016/S0925-8388(98)00657-4
_journal_volume 279
_journal_year 1998
_chemical_formula_structural 'Ba16 (Cu N)8 (Cu2 N3) (Cu3 N4)'
_chemical_formula_sum 'Ba16 Cu13 N15'
_chemical_name_systematic 'Barium copper nitride (16/13/15)'
_space_group_IT_number 14
_symmetry_cell_setting monoclinic
_symmetry_Int_Tables_number 14
_symmetry_space_group_name_Hall '-P 2ybc'
_symmetry_space_group_name_H-M 'P 1 21/c 1'
_cell_angle_alpha 90
_cell_angle_beta 93.115(2)
_cell_angle_gamma 90
_cell_formula_units_Z 1
_cell_length_a 9.5611(4)
_cell_length_b 7.2731(2)
_cell_length_c 13.5225(5)
_cell_volume 938.9
_refine_ls_R_factor_all 0.072
_cod_database_code 1005051

loop_
_symmetry_equiv_pos_as_xyz
x,y,z
-x,1/2+y,1/2-z
-x,-y,-z
x,1/2-y,1/2+z

loop_
_atom_site_aniso_label
_atom_site_aniso_U_11
_atom_site_aniso_U_12
_atom_site_aniso_U_13
_atom_site_aniso_U_22
_atom_site_aniso_U_23
_atom_site_aniso_U_33
Ba1 0.015(1) -0.0080(9) -0.021(1) 0.027(1) 0.054(2) 0.156(3)
Ba2 0.023(1) 0.0007(7) 0.0054(7) 0.004(1) -0.0003(7) 0.018(1)
Ba3 0.016(1) 0.0004(6) -0.0052(7) 0.008(1) 0.0024(6) 0.011(1)
Ba4 0.020(1) -0.007(1) -0.0063(8) 0.063(2) -0.012(1) 0.014(1)
Cu1 0.018(2) 0.001(1) -0.004(2) 0.005(2) -0.003(1) 0.019(2)
Cu2 0.017(2) .000(1) -0.006(1) 0.007(2) .000(1) 0.010(2)
Cu3 0.015(4) -0.003(4) -0.004(3) 0.035(8) -0.015(5) 0.021(5)
Cu4 0.018(4) 0.002(3) -0.002(3) 0.012(6) -0.004(4) 0.018(4)
Cu5 0.028(5) -0.007(4) -0.006(4) 0.017(5) 0.004(4) 0.018(5)
N5 0.028(5) -0.007(4) -0.006(4) 0.017(5) 0.004(4) 0.018(5)

loop_
_atom_site_label
_atom_site_type_symbol
_atom_site_symmetry_multiplicity
_atom_site_Wyckoff_symbol
_atom_site_fract_x
_atom_site_fract_y
_atom_site_fract_z
_atom_site_occupancy
_atom_site_attached_hydrogens
_atom_site_calc_flag
Ba1 Ba2+ 4 e 0.0967(2) 0.4785(3) 0.2138(3) 1. 0 d
Ba2 Ba2+ 4 e 0.2490(2) 0.0214(2) 0.1684(1) 1. 0 d
Ba3 Ba2+ 4 e 0.4107(2) 0.3124(2) 0.4122(1) 1. 0 d
Ba4 Ba2+ 4 e 0.7677(2) 0.3380(3) 0.0447(1) 1. 0 d
N1 N3- 4 e 0.029(6) 0.218(9) 0.079(5) 0.50(2) 0 d
N2 N3- 4 e 0.152(3) 0.141(4) 0.335(2) 1. 0 d
N3 N3- 4 e 0.332(3) 0.648(4) 0.144(2) 1. 0 d
N4 N3- 4 e 0.497(3) 0.186(3) 0.101(2) 1. 0 d
Cu1 Cu1+ 4 e 0.4218(4) 0.4167(4) 0.1284(3) 1. 0 d
Cu2 Cu1+ 4 e 0.5849(3) 0.1686(4) 0.2285(2) 1. 0 d
Cu3 Cu1+ 4 e 0.0770(8) 0.324(2) 0.4265(6) 0.50(2) 0 d
Cu4 Cu1+ 4 e 0.0869(8) 0.1972(1) 0.4570(6) 0.50(2) 0 d
Cu5 Cu1+ 2 a 0. 0. 0. 0.50(2) 0 d
N5 N3- 2 a 0. 0. 0. 0.50(2) 0 d

loop_
_atom_type_symbol
_atom_type_oxidation_number
Ba2+ 2.000
N3- -3.000
Cu1+ 1.000
